data_7054863
loop_
_publ_author_name
'Sch\"adle, Dorothea'
'Enders, Markus'
'Sch\"adle, Christoph'
'Maichle-M\"ossmer, C\"acilia'
'T\"ornroos, Karl W.'
'Anwander, Reiner'

_publ_section_title
;
 Reactivity of halfsandwich rare-earth metal methylaluminates toward
 potassium (2,4,6-tri-tert-butylphenyl)amide and 1-adamantylamine
;
_journal_issue 10
_journal_name_full 'New J. Chem.'
_journal_page_first 7640
_journal_paper_doi 10.1039/C5NJ00800J
_journal_volume 39
_journal_year 2015
_chemical_formula_sum 'C32 H46 Al N2 Y'
_chemical_formula_weight 574.60
_chemical_name_systematic
;
 ?
;
_space_group_crystal_system triclinic
_space_group_IT_number 2
_space_group_name_Hall '-P 1'
_space_group_name_H-M_alt 'P -1'
_symmetry_space_group_name_Hall '-P 1'
_symmetry_space_group_name_H-M 'P -1'
_atom_sites_solution_hydrogens mixed
_audit_creation_method SHELXL-2013
_audit_update_record
;
2015-03-19 deposited with the CCDC.
2015-05-14 downloaded from the CCDC.
;
_cell_angle_alpha 68.379(2)
_cell_angle_beta 80.3490(10)
_cell_angle_gamma 82.208(2)
_cell_formula_units_Z 2
_cell_length_a 9.4592(4)
_cell_length_b 12.2445(5)
_cell_length_c 14.0256(6)
_cell_measurement_reflns_used 131
_cell_measurement_temperature 100(2)
_cell_measurement_theta_max 45.71
_cell_measurement_theta_min 5.061
_cell_volume 1483.98(11)
_computing_cell_refinement 'APEX2 v2014.1-1 (Bruker AXS)'
_computing_data_collection 'COSMO v1.61'
_computing_data_reduction 'SAINT V8.27B (Bruker AXS Inc., 2012)'
_computing_structure_refinement 'SHELXL-2013 (Sheldrick, 2013)'
_computing_structure_solution 'SHELXS-97 (Sheldrick 2008)'
_diffrn_ambient_temperature 100(2)
_diffrn_measured_fraction_theta_full 0.999
_diffrn_measured_fraction_theta_max 0.996
_diffrn_measurement_device_type 'APEX II DUO'
_diffrn_measurement_method omega/phi
_diffrn_radiation_monochromator multilayer
_diffrn_radiation_source 'ImuS-focus sealed tube'
_diffrn_radiation_type MoK\a
_diffrn_radiation_wavelength 0.71073
_diffrn_reflns_av_R_equivalents 0.0322
_diffrn_reflns_av_unetI/netI 0.0282
_diffrn_reflns_laue_measured_fraction_full 0.999
_diffrn_reflns_laue_measured_fraction_max 0.996
_diffrn_reflns_limit_h_max 12
_diffrn_reflns_limit_h_min -12
_diffrn_reflns_limit_k_max 15
_diffrn_reflns_limit_k_min -16
_diffrn_reflns_limit_l_max 18
_diffrn_reflns_limit_l_min -18
_diffrn_reflns_number 26039
_diffrn_reflns_point_group_measured_fraction_full 0.999
_diffrn_reflns_point_group_measured_fraction_max 0.996
_diffrn_reflns_theta_full 25.242
_diffrn_reflns_theta_max 27.877
_diffrn_reflns_theta_min 1.575
_exptl_absorpt_coefficient_mu 2.017
_exptl_absorpt_correction_T_max 0.9852
_exptl_absorpt_correction_T_min 0.9634
_exptl_absorpt_correction_type numerical
_exptl_absorpt_process_details sadabs
_exptl_crystal_colour yellow
_exptl_crystal_density_diffrn 1.286
_exptl_crystal_description plate
_exptl_crystal_F_000 608
_exptl_crystal_size_max 0.331
_exptl_crystal_size_mid 0.296
_exptl_crystal_size_min 0.132
_refine_diff_density_max 1.380
_refine_diff_density_min -0.878
_refine_diff_density_rms 0.079
_refine_ls_extinction_method none
_refine_ls_goodness_of_fit_ref 1.035
_refine_ls_hydrogen_treatment mixed
_refine_ls_matrix_type full
_refine_ls_number_parameters 337
_refine_ls_number_reflns 7061
_refine_ls_number_restraints 0
_refine_ls_restrained_S_all 1.035
_refine_ls_R_factor_all 0.0382
_refine_ls_R_factor_gt 0.0346
_refine_ls_shift/su_max 0.001
_refine_ls_shift/su_mean 0.000
_refine_ls_structure_factor_coef Fsqd
_refine_ls_weighting_details 'w=1/[\s^2^(Fo^2^)+(0.0551P)^2^+1.1549P] where P=(Fo^2^+2Fc^2^)/3'
_refine_ls_weighting_scheme calc
_refine_ls_wR_factor_gt 0.0913
_refine_ls_wR_factor_ref 0.0933
_reflns_Friedel_coverage 0.000
_reflns_number_gt 6586
_reflns_number_total 7061
_reflns_threshold_expression 'I > 2\s(I)'
_cod_data_source_file c5nj00800j2.cif
_cod_data_source_block mo_ds200b_0m
_cod_depositor_comments 'Adding full bibliography for 7054859--7054864.cif.'
_cod_database_code 7054863
_shelx_space_group_comment
;
The symmetry employed for this shelxl refinement is uniquely defined
by the following loop, which should always be used as a source of
symmetry information in preference to the above space-group names.
They are only intended as comments.
;
_shelx_estimated_absorpt_t_min 0.555
_shelx_estimated_absorpt_t_max 0.777
_shelxl_version_number 2013-3

loop_
_space_group_symop_operation_xyz
'x, y, z'
'-x, -y, -z'

loop_
_atom_site_label
_atom_site_type_symbol
_atom_site_fract_x
_atom_site_fract_y
_atom_site_fract_z
_atom_site_U_iso_or_equiv
_atom_site_adp_type
_atom_site_occupancy
_atom_site_site_symmetry_order
_atom_site_calc_flag
_atom_site_refinement_flags_posn
_atom_site_refinement_flags_adp
C1 C 0.4863(2) -0.05606(18) 0.32808(16) 0.0213(4) Uani 1 1 d . .
H1 H 0.4648 -0.0309 0.3857 0.026 Uiso 1 1 calc R U
C2 C 0.3955(2) -0.13324(19) 0.31994(16) 0.0230(4) Uani 1 1 d . .
H2 H 0.3168 -0.1606 0.3718 0.028 Uiso 1 1 calc R U
C3 C 0.4224(2) -0.16823(18) 0.23617(16) 0.0217(4) Uani 1 1 d . .
H3 H 0.3603 -0.2181 0.2279 0.026 Uiso 1 1 calc R U
C4 C 0.5436(2) -0.12950(17) 0.16170(15) 0.0183(4) Uani 1 1 d . .
C5 C 0.5776(2) -0.16116(19) 0.07266(16) 0.0220(4) Uani 1 1 d . .
H5 H 0.5173 -0.2093 0.0604 0.026 Uiso 1 1 calc R U
C6 C 0.6969(2) -0.1226(2) 0.00443(16) 0.0250(4) Uani 1 1 d . .
H6 H 0.7177 -0.1424 -0.0561 0.030 Uiso 1 1 calc R U
C7 C 0.7896(2) -0.0537(2) 0.02289(16) 0.0226(4) Uani 1 1 d . .
H7 H 0.8734 -0.0295 -0.0247 0.027 Uiso 1 1 calc R U
C8 C 0.7613(2) -0.02044(17) 0.10883(15) 0.0173(4) Uani 1 1 d . .
C9 C 0.6334(2) -0.05625(17) 0.17826(14) 0.0165(4) Uani 1 1 d . .
C10 C 0.8579(2) 0.05167(17) 0.12923(14) 0.0159(4) Uani 1 1 d . .
C11 C 0.9431(2) 0.01455(17) 0.21230(14) 0.0160(4) Uani 1 1 d . .
C12 C 1.0129(2) 0.11346(17) 0.20487(14) 0.0164(4) Uani 1 1 d . .
C13 C 0.9715(2) 0.21064(17) 0.11801(15) 0.0180(4) Uani 1 1 d . .
C14 C 0.8772(2) 0.17220(18) 0.07055(14) 0.0185(4) Uani 1 1 d . .
C15 C 0.9614(2) -0.10846(18) 0.28918(16) 0.0216(4) Uani 1 1 d . .
H15A H 1.0341 -0.1554 0.2588 0.032 Uiso 1 1 calc R U
H15B H 0.8696 -0.1445 0.3074 0.032 Uiso 1 1 calc R U
H15C H 0.9923 -0.1058 0.3515 0.032 Uiso 1 1 calc R U
C16 C 1.1217(2) 0.11341(19) 0.27183(16) 0.0211(4) Uani 1 1 d . .
H16A H 1.2187 0.0980 0.2394 0.032 Uiso 1 1 calc R U
H16B H 1.1035 0.0519 0.3400 0.032 Uiso 1 1 calc R U
H16C H 1.1139 0.1903 0.2797 0.032 Uiso 1 1 calc R U
C17 C 1.0332(2) 0.32867(19) 0.07213(17) 0.0258(4) Uani 1 1 d . .
H17A H 1.0895 0.3363 0.0050 0.039 Uiso 1 1 calc R U
H17B H 1.0954 0.3353 0.1187 0.039 Uiso 1 1 calc R U
H17C H 0.9547 0.3913 0.0628 0.039 Uiso 1 1 calc R U
C18 C 0.8246(2) 0.2427(2) -0.03133(16) 0.0271(5) Uani 1 1 d . .
H18A H 0.7962 0.3239 -0.0347 0.041 Uiso 1 1 calc R U
H18B H 0.7415 0.2076 -0.0384 0.041 Uiso 1 1 calc R U
H18C H 0.9016 0.2426 -0.0876 0.041 Uiso 1 1 calc R U
C19 C 0.7814(2) 0.06222(19) 0.43218(15) 0.0235(4) Uani 1 1 d . .
H19A H 0.8856 0.0461 0.4329 0.035 Uiso 1 1 calc R U
H19B H 0.7350 -0.0119 0.4653 0.035 Uiso 1 1 calc R U
H19C H 0.7444 0.1155 0.4700 0.035 Uiso 1 1 calc R U
C20 C 0.3520(3) 0.4870(2) 0.2162(2) 0.0371(6) Uani 1 1 d . .
H20A H 0.3358 0.5074 0.2787 0.056 Uiso 1 1 calc R U
H20B H 0.2604 0.4717 0.2016 0.056 Uiso 1 1 calc R U
H20C H 0.3930 0.5525 0.1576 0.056 Uiso 1 1 calc R U
C21 C 0.4363(2) 0.21284(19) 0.37076(17) 0.0251(4) Uani 1 1 d . .
H21A H 0.5203 0.1559 0.3863 0.038 Uiso 1 1 calc R U
H21B H 0.3565 0.1737 0.3643 0.038 Uiso 1 1 calc R U
H21C H 0.4078 0.2442 0.4268 0.038 Uiso 1 1 calc R U
C22 C 0.5013(2) 0.2813(2) 0.12196(18) 0.0278(5) Uani 1 1 d . .
H22A H 0.5439 0.3384 0.0573 0.042 Uiso 1 1 calc R U
H22B H 0.4051 0.2673 0.1138 0.042 Uiso 1 1 calc R U
H22C H 0.5622 0.2070 0.1387 0.042 Uiso 1 1 calc R U
C23 C 0.7383(2) 0.42079(18) 0.29418(16) 0.0199(4) Uani 1 1 d . .
C24 C 0.7345(3) 0.55393(19) 0.23233(18) 0.0266(4) Uani 1 1 d . .
H24A H 0.6348 0.5846 0.2183 0.032 Uiso 1 1 calc R U
H24B H 0.7960 0.5681 0.1651 0.032 Uiso 1 1 calc R U
C25 C 0.8933(2) 0.37558(19) 0.31594(16) 0.0224(4) Uani 1 1 d . .
H25A H 0.9567 0.3879 0.2497 0.027 Uiso 1 1 calc R U
H25B H 0.8974 0.2900 0.3563 0.027 Uiso 1 1 calc R U
C26 C 0.6422(2) 0.4017(2) 0.39786(16) 0.0237(4) Uani 1 1 d . .
H26A H 0.6435 0.3164 0.4392 0.028 Uiso 1 1 calc R U
H26B H 0.5418 0.4313 0.3851 0.028 Uiso 1 1 calc R U
C27 C 0.6955(3) 0.4669(2) 0.45844(18) 0.0297(5) Uani 1 1 d . .
H27 H 0.6320 0.4537 0.5257 0.036 Uiso 1 1 calc R U
C28 C 0.8499(3) 0.4200(2) 0.47923(18) 0.0295(5) Uani 1 1 d . .
H28A H 0.8843 0.4610 0.5190 0.035 Uiso 1 1 calc R U
H28B H 0.8530 0.3347 0.5207 0.035 Uiso 1 1 calc R U
C29 C 0.9473(2) 0.4405(2) 0.37661(18) 0.0257(4) Uani 1 1 d . .
H29 H 1.0483 0.4099 0.3901 0.031 Uiso 1 1 calc R U
C30 C 0.9425(3) 0.5725(2) 0.3121(2) 0.0311(5) Uani 1 1 d . .
H30A H 0.9792 0.6152 0.3494 0.037 Uiso 1 1 calc R U
H30B H 1.0048 0.5854 0.2454 0.037 Uiso 1 1 calc R U
C31 C 0.7880(3) 0.6199(2) 0.2924(2) 0.0313(5) Uani 1 1 d . .
H31 H 0.7852 0.7061 0.2508 0.038 Uiso 1 1 calc R U
C32 C 0.6922(3) 0.5997(2) 0.3950(2) 0.0354(6) Uani 1 1 d . .
H32A H 0.5923 0.6313 0.3824 0.042 Uiso 1 1 calc R U
H32B H 0.7267 0.6416 0.4340 0.042 Uiso 1 1 calc R U
Al3 Al 0.48620(7) 0.34536(6) 0.23747(5) 0.02057(13) Uani 1 1 d . .
N1 N 0.60013(18) -0.01625(15) 0.26033(12) 0.0174(3) Uani 1 1 d . .
N2 N 0.68661(19) 0.35989(15) 0.23434(13) 0.0199(3) Uani 1 1 d . .
H10 H 0.727(3) 0.394(3) 0.169(2) 0.036(8) Uiso 1 1 d . .
Y1 Y 0.73035(2) 0.15225(2) 0.25732(2) 0.01451(7) Uani 1 1 d . .

loop_
_atom_site_aniso_label
_atom_site_aniso_U_11
_atom_site_aniso_U_22
_atom_site_aniso_U_33
_atom_site_aniso_U_23
_atom_site_aniso_U_13
_atom_site_aniso_U_12
C1 0.0229(10) 0.0251(10) 0.0172(9) -0.0102(8) 0.0014(8) -0.0033(8)
C2 0.0215(10) 0.0270(10) 0.0197(10) -0.0083(8) 0.0036(8) -0.0070(8)
C3 0.0200(9) 0.0244(10) 0.0230(10) -0.0100(8) -0.0037(8) -0.0041(8)
C4 0.0156(9) 0.0222(9) 0.0188(9) -0.0091(8) -0.0035(7) -0.0007(7)
C5 0.0202(9) 0.0304(10) 0.0218(10) -0.0153(8) -0.0065(8) -0.0010(8)
C6 0.0226(10) 0.0390(12) 0.0207(10) -0.0195(9) -0.0033(8) -0.0011(9)
C7 0.0182(9) 0.0355(11) 0.0186(9) -0.0157(9) 0.0006(7) -0.0029(8)
C8 0.0152(8) 0.0234(9) 0.0153(9) -0.0092(7) -0.0035(7) 0.0002(7)
C9 0.0163(9) 0.0199(9) 0.0136(8) -0.0065(7) -0.0033(7) 0.0008(7)
C10 0.0139(8) 0.0228(9) 0.0126(8) -0.0092(7) 0.0002(7) -0.0010(7)
C11 0.0145(8) 0.0199(9) 0.0143(8) -0.0082(7) -0.0009(7) 0.0007(7)
C12 0.0135(8) 0.0215(9) 0.0155(8) -0.0087(7) 0.0000(7) -0.0016(7)
C13 0.0166(9) 0.0220(9) 0.0148(9) -0.0075(7) 0.0020(7) -0.0022(7)
C14 0.0183(9) 0.0241(9) 0.0119(8) -0.0061(7) -0.0001(7) -0.0009(7)
C15 0.0223(10) 0.0209(9) 0.0226(10) -0.0081(8) -0.0066(8) 0.0007(8)
C16 0.0181(9) 0.0279(10) 0.0209(9) -0.0118(8) -0.0038(7) -0.0030(8)
C17 0.0275(11) 0.0245(10) 0.0227(10) -0.0072(8) 0.0051(8) -0.0067(9)
C18 0.0291(11) 0.0344(12) 0.0129(9) -0.0022(8) -0.0039(8) -0.0021(9)
C19 0.0255(10) 0.0286(10) 0.0153(9) -0.0074(8) -0.0010(8) -0.0015(8)
C20 0.0307(12) 0.0352(13) 0.0436(15) -0.0131(11) -0.0115(11) 0.0090(10)
C21 0.0267(11) 0.0280(11) 0.0232(10) -0.0100(9) -0.0047(8) -0.0057(9)
C22 0.0257(11) 0.0376(12) 0.0248(11) -0.0140(9) -0.0079(9) -0.0046(9)
C23 0.0210(9) 0.0209(9) 0.0196(9) -0.0087(8) -0.0029(8) -0.0030(8)
C24 0.0296(11) 0.0216(10) 0.0286(11) -0.0066(9) -0.0082(9) -0.0031(8)
C25 0.0223(10) 0.0237(10) 0.0221(10) -0.0088(8) -0.0031(8) -0.0022(8)
C26 0.0233(10) 0.0282(10) 0.0224(10) -0.0125(8) -0.0007(8) -0.0048(8)
C27 0.0297(12) 0.0397(13) 0.0275(11) -0.0208(10) -0.0009(9) -0.0061(10)
C28 0.0325(12) 0.0353(12) 0.0251(11) -0.0118(9) -0.0077(9) -0.0089(10)
C29 0.0248(10) 0.0272(11) 0.0277(11) -0.0097(9) -0.0079(9) -0.0052(8)
C30 0.0312(12) 0.0295(11) 0.0344(12) -0.0102(10) -0.0062(10) -0.0089(9)
C31 0.0362(12) 0.0214(10) 0.0388(13) -0.0098(9) -0.0117(10) -0.0052(9)
C32 0.0342(13) 0.0336(12) 0.0502(15) -0.0277(12) -0.0101(11) 0.0008(10)
Al3 0.0200(3) 0.0234(3) 0.0197(3) -0.0088(2) -0.0059(2) 0.0013(2)
N1 0.0187(8) 0.0213(8) 0.0134(7) -0.0078(6) -0.0007(6) -0.0023(6)
N2 0.0224(8) 0.0223(8) 0.0165(8) -0.0086(7) -0.0033(7) -0.0011(7)
Y1 0.01510(10) 0.01695(10) 0.01195(9) -0.00608(7) -0.00053(6) -0.00157(6)

loop_
_atom_type_symbol
_atom_type_description
_atom_type_scat_dispersion_real
_atom_type_scat_dispersion_imag
_atom_type_scat_source
C C 0.0033 0.0016 'International Tables Vol C Tables 4.2.6.8 and 6.1.1.4'
Al Al 0.0645 0.0514 'International Tables Vol C Tables 4.2.6.8 and 6.1.1.4'
N N 0.0061 0.0033 'International Tables Vol C Tables 4.2.6.8 and 6.1.1.4'
H H 0.0000 0.0000 'International Tables Vol C Tables 4.2.6.8 and 6.1.1.4'
Y Y -2.7962 3.5667 'International Tables Vol C Tables 4.2.6.8 and 6.1.1.4'

loop_
_geom_angle_atom_site_label_1
_geom_angle_atom_site_label_2
_geom_angle_atom_site_label_3
_geom_angle
N1 C1 C2 124.10(18)
N1 C1 H1 118.0
C2 C1 H1 118.0
C3 C2 C1 118.92(19)
C3 C2 H2 120.5
C1 C2 H2 120.5
C2 C3 C4 119.48(18)
C2 C3 H3 120.3
C4 C3 H3 120.3
C5 C4 C9 119.30(18)
C5 C4 C3 122.73(18)
C9 C4 C3 117.97(17)
C6 C5 C4 120.11(19)
C6 C5 H5 119.9
C4 C5 H5 119.9
C5 C6 C7 120.68(18)
C5 C6 H6 119.7
C7 C6 H6 119.7
C8 C7 C6 121.47(19)
C8 C7 H7 119.3
C6 C7 H7 119.3
C7 C8 C9 118.14(18)
C7 C8 C10 122.00(18)
C9 C8 C10 119.86(16)
N1 C9 C4 121.72(17)
N1 C9 C8 118.09(17)
C4 C9 C8 120.19(17)
C14 C10 C11 108.31(16)
C14 C10 C8 125.14(17)
C11 C10 C8 126.51(17)
C14 C10 Y1 78.50(11)
C11 C10 Y1 74.23(10)
C8 C10 Y1 112.05(12)
C12 C11 C10 107.33(17)
C12 C11 C15 126.70(17)
C10 C11 C15 125.88(17)
C12 C11 Y1 77.59(11)
C10 C11 Y1 73.79(10)
C15 C11 Y1 117.21(12)
C11 C12 C13 108.36(16)
C11 C12 C16 125.97(18)
C13 C12 C16 125.49(18)
C11 C12 Y1 71.22(10)
C13 C12 Y1 76.85(11)
C16 C12 Y1 121.82(12)
C14 C13 C12 108.14(17)
C14 C13 C17 124.20(18)
C12 C13 C17 126.98(18)
C14 C13 Y1 73.44(11)
C12 C13 Y1 72.70(11)
C17 C13 Y1 127.14(13)
C13 C14 C10 107.85(17)
C13 C14 C18 125.14(19)
C10 C14 C18 126.53(18)
C13 C14 Y1 76.30(11)
C10 C14 Y1 70.39(10)
C18 C14 Y1 125.30(14)
C11 C15 H15A 109.5
C11 C15 H15B 109.5
H15A C15 H15B 109.5
C11 C15 H15C 109.5
H15A C15 H15C 109.5
H15B C15 H15C 109.5
C12 C16 H16A 109.5
C12 C16 H16B 109.5
H16A C16 H16B 109.5
C12 C16 H16C 109.5
H16A C16 H16C 109.5
H16B C16 H16C 109.5
C13 C17 H17A 109.5
C13 C17 H17B 109.5
H17A C17 H17B 109.5
C13 C17 H17C 109.5
H17A C17 H17C 109.5
H17B C17 H17C 109.5
C14 C18 H18A 109.5
C14 C18 H18B 109.5
H18A C18 H18B 109.5
C14 C18 H18C 109.5
H18A C18 H18C 109.5
H18B C18 H18C 109.5
Y1 C19 H19A 109.5
Y1 C19 H19B 109.5
H19A C19 H19B 109.5
Y1 C19 H19C 109.5
H19A C19 H19C 109.5
H19B C19 H19C 109.5
Al3 C20 H20A 109.5
Al3 C20 H20B 109.5
H20A C20 H20B 109.5
Al3 C20 H20C 109.5
H20A C20 H20C 109.5
H20B C20 H20C 109.5
Al3 C21 H21A 109.5
Al3 C21 H21B 109.5
H21A C21 H21B 109.5
Al3 C21 H21C 109.5
H21A C21 H21C 109.5
H21B C21 H21C 109.5
Al3 C22 H22A 109.5
Al3 C22 H22B 109.5
H22A C22 H22B 109.5
Al3 C22 H22C 109.5
H22A C22 H22C 109.5
H22B C22 H22C 109.5
N2 C23 C25 111.01(16)
N2 C23 C26 110.94(17)
C25 C23 C26 108.55(17)
N2 C23 C24 109.59(17)
C25 C23 C24 108.47(17)
C26 C23 C24 108.19(17)
C23 C24 C31 110.90(18)
C23 C24 H24A 109.5
C31 C24 H24A 109.5
C23 C24 H24B 109.5
C31 C24 H24B 109.5
H24A C24 H24B 108.0
C23 C25 C29 110.82(17)
C23 C25 H25A 109.5
C29 C25 H25A 109.5
C23 C25 H25B 109.5
C29 C25 H25B 109.5
H25A C25 H25B 108.1
C23 C26 C27 110.42(18)
C23 C26 H26A 109.6
C27 C26 H26A 109.6
C23 C26 H26B 109.6
C27 C26 H26B 109.6
H26A C26 H26B 108.1
C28 C27 C32 109.1(2)
C28 C27 C26 109.46(18)
C32 C27 C26 109.8(2)
C28 C27 H27 109.5
C32 C27 H27 109.5
C26 C27 H27 109.5
C29 C28 C27 109.60(19)
C29 C28 H28A 109.8
C27 C28 H28A 109.8
C29 C28 H28B 109.8
C27 C28 H28B 109.8
H28A C28 H28B 108.2
C28 C29 C30 109.8(2)
C28 C29 C25 109.20(18)
C30 C29 C25 108.70(18)
C28 C29 H29 109.7
C30 C29 H29 109.7
C25 C29 H29 109.7
C31 C30 C29 109.90(19)
C31 C30 H30A 109.7
C29 C30 H30A 109.7
C31 C30 H30B 109.7
C29 C30 H30B 109.7
H30A C30 H30B 108.2
C32 C31 C30 109.7(2)
C32 C31 C24 109.6(2)
C30 C31 C24 108.70(19)
C32 C31 H31 109.6
C30 C31 H31 109.6
C24 C31 H31 109.6
C31 C32 C27 109.49(19)
C31 C32 H32A 109.8
C27 C32 H32A 109.8
C31 C32 H32B 109.8
C27 C32 H32B 109.8
H32A C32 H32B 108.2
N2 Al3 C20 118.56(10)
N2 Al3 C21 104.24(9)
C20 Al3 C21 114.06(11)
N2 Al3 C22 98.97(9)
C20 Al3 C22 112.21(11)
C21 Al3 C22 107.24(10)
N2 Al3 Y1 52.91(5)
C20 Al3 Y1 171.14(9)
C21 Al3 Y1 72.68(7)
C22 Al3 Y1 69.51(7)
C1 N1 C9 117.60(17)
C1 N1 Y1 122.92(13)
C9 N1 Y1 118.62(12)
C23 N2 Al3 122.57(13)
C23 N2 Y1 126.94(12)
Al3 N2 Y1 87.98(7)
C23 N2 H10 105.0(19)
Al3 N2 H10 110.3(19)
Y1 N2 H10 101.9(19)
C19 Y1 N2 103.26(7)
C19 Y1 N1 95.24(7)
N2 Y1 N1 140.16(6)
C19 Y1 C10 116.46(7)
N2 Y1 C10 130.04(6)
N1 Y1 C10 66.83(6)
C19 Y1 C11 86.50(7)
N2 Y1 C11 136.70(6)
N1 Y1 C11 78.65(6)
C10 Y1 C11 31.98(6)
C19 Y1 C12 85.64(7)
N2 Y1 C12 106.58(6)
N1 Y1 C12 109.78(5)
C10 Y1 C12 51.61(6)
C11 Y1 C12 31.19(6)
C19 Y1 C14 135.20(7)
N2 Y1 C14 98.98(6)
N1 Y1 C14 91.76(6)
C10 Y1 C14 31.11(6)
C11 Y1 C14 51.74(6)
C12 Y1 C14 50.65(6)
C19 Y1 C13 113.03(7)
N2 Y1 C13 87.00(6)
N1 Y1 C13 117.73(5)
C10 Y1 C13 50.97(6)
C11 Y1 C13 51.18(6)
C12 Y1 C13 30.46(6)
C14 Y1 C13 30.26(6)
C19 Y1 Al3 111.15(5)
N2 Y1 Al3 39.10(4)
N1 Y1 Al3 101.29(4)
C10 Y1 Al3 131.58(4)
C11 Y1 Al3 162.18(4)
C12 Y1 Al3 143.18(4)
C14 Y1 Al3 110.66(4)
C13 Y1 Al3 116.09(4)

loop_
_geom_bond_atom_site_label_1
_geom_bond_atom_site_label_2
_geom_bond_distance
C1 N1 1.326(3)
C1 C2 1.406(3)
C1 H1 0.9500
C2 C3 1.367(3)
C2 H2 0.9500
C3 C4 1.418(3)
C3 H3 0.9500
C4 C5 1.415(3)
C4 C9 1.417(3)
C5 C6 1.364(3)
C5 H5 0.9500
C6 C7 1.409(3)
C6 H6 0.9500
C7 C8 1.383(3)
C7 H7 0.9500
C8 C9 1.427(3)
C8 C10 1.480(3)
C9 N1 1.384(2)
C10 C14 1.420(3)
C10 C11 1.428(3)
C10 Y1 2.5887(18)
C11 C12 1.419(3)
C11 C15 1.502(3)
C11 Y1 2.5943(18)
C12 C13 1.421(3)
C12 C16 1.505(3)
C12 Y1 2.6762(18)
C13 C14 1.416(3)
C13 C17 1.504(3)
C13 Y1 2.7295(19)
C14 C18 1.499(3)
C14 Y1 2.6928(19)
C15 H15A 0.9800
C15 H15B 0.9800
C15 H15C 0.9800
C16 H16A 0.9800
C16 H16B 0.9800
C16 H16C 0.9800
C17 H17A 0.9800
C17 H17B 0.9800
C17 H17C 0.9800
C18 H18A 0.9800
C18 H18B 0.9800
C18 H18C 0.9800
C19 Y1 2.392(2)
C19 H19A 0.9800
C19 H19B 0.9800
C19 H19C 0.9800
C20 Al3 1.963(2)
C20 H20A 0.9800
C20 H20B 0.9800
C20 H20C 0.9800
C21 Al3 2.007(2)
C21 H21A 0.9800
C21 H21B 0.9800
C21 H21C 0.9800
C22 Al3 2.023(2)
C22 H22A 0.9800
C22 H22B 0.9800
C22 H22C 0.9800
C23 N2 1.482(2)
C23 C25 1.535(3)
C23 C26 1.536(3)
C23 C24 1.538(3)
C24 C31 1.541(3)
C24 H24A 0.9900
C24 H24B 0.9900
C25 C29 1.539(3)
C25 H25A 0.9900
C25 H25B 0.9900
C26 C27 1.538(3)
C26 H26A 0.9900
C26 H26B 0.9900
C27 C28 1.529(3)
C27 C32 1.538(4)
C27 H27 1.0000
C28 C29 1.528(3)
C28 H28A 0.9900
C28 H28B 0.9900
C29 C30 1.533(3)
C29 H29 1.0000
C30 C31 1.529(3)
C30 H30A 0.9900
C30 H30B 0.9900
C31 C32 1.521(4)
C31 H31 1.0000
C32 H32A 0.9900
C32 H32B 0.9900
Al3 N2 1.9197(19)
Al3 Y1 3.0417(6)
N1 Y1 2.5265(16)
N2 Y1 2.4279(17)
N2 H10 0.90(3)
